data_7134451
loop_
_publ_author_name
'Stoian, Corina'
'Schmidt, Nils'
'Kuczmera, Thomas J.'
'Puylaert, Pim'
'Lork, Enno'
'Nachtsheim, Boris J.'
'Hupf, Emanuel'
'Beckmann, Jens'

_publ_section_title
;
 Oxidative addition of diaryldichalcogenides to the
 diferrocenylphosphenium ion: synthesis, structure and organocatalytic
 activity
;
_journal_issue 45
_journal_name_full 'Chemical Communications'
_journal_page_first 8256
_journal_page_last 8259
_journal_paper_doi 10.1039/D5CC01555C
_journal_volume 61
_journal_year 2025
_chemical_formula_moiety 'C32 H28 Fe2 P S2, B C24 F20'
_chemical_formula_sum 'C56 H28 B F20 Fe2 P S2'
_chemical_formula_weight 1298.38
_space_group_crystal_system monoclinic
_space_group_IT_number 15
_space_group_name_Hall '-C 2yc'
_space_group_name_H-M_alt 'C 1 2/c 1'
_atom_sites_solution_hydrogens geom
_audit_creation_date 2022-09-28
_audit_creation_method
;
Olex2 1.3
(compiled 2020.11.12 svn.r5f609507 for OlexSys, GUI svn.r6408)
;
_audit_update_record
;
2025-02-13 deposited with the CCDC.	2025-04-25 downloaded from the CCDC.
;
_cell_angle_alpha 90
_cell_angle_beta 98.979(6)
_cell_angle_gamma 90
_cell_formula_units_Z 8
_cell_length_a 16.270(2)
_cell_length_b 16.235(2)
_cell_length_c 38.130(5)
_cell_measurement_reflns_used 9511
_cell_measurement_temperature 102.51
_cell_measurement_theta_max 31.56
_cell_measurement_theta_min 2.16
_cell_volume 9948(2)
_computing_cell_refinement 'SAINT V8.40A (Bruker, 2019)'
_computing_data_reduction 'SAINT V8.40A (Bruker, 2019)'
_computing_molecular_graphics 'Olex2 1.3 (Dolomanov et al., 2009)'
_computing_publication_material 'Olex2 1.3 (Dolomanov et al., 2009)'
_computing_structure_refinement 'SHELXL 2016/4 (Sheldrick, 2015)'
_computing_structure_solution 'XT  (Sheldrick, 2015)'
_diffrn_ambient_temperature 102.51
_diffrn_measured_fraction_theta_full 0.999
_diffrn_measured_fraction_theta_max 0.999
_diffrn_measurement_device_type 'Bruker APEX-II CCD'
_diffrn_measurement_method '\f and \w scans'
_diffrn_radiation_type MoK\a
_diffrn_radiation_wavelength 0.71073
_diffrn_reflns_av_R_equivalents 0.0459
_diffrn_reflns_av_unetI/netI 0.0315
_diffrn_reflns_Laue_measured_fraction_full 0.999
_diffrn_reflns_Laue_measured_fraction_max 0.999
_diffrn_reflns_limit_h_max 21
_diffrn_reflns_limit_h_min -21
_diffrn_reflns_limit_k_max 21
_diffrn_reflns_limit_k_min -21
_diffrn_reflns_limit_l_max 51
_diffrn_reflns_limit_l_min -51
_diffrn_reflns_number 86690
_diffrn_reflns_point_group_measured_fraction_full 0.999
_diffrn_reflns_point_group_measured_fraction_max 0.999
_diffrn_reflns_theta_full 25.242
_diffrn_reflns_theta_max 28.698
_diffrn_reflns_theta_min 2.274
_diffrn_standards_number 0
_exptl_absorpt_coefficient_mu 0.816
_exptl_absorpt_correction_T_max 0.7462
_exptl_absorpt_correction_T_min 0.6363
_exptl_absorpt_correction_type multi-scan
_exptl_absorpt_process_details
;
SADABS-2016/2 (Bruker,2016/2) was used for absorption correction.
wR2(int) was 0.1439 before and 0.0512 after correction.
The Ratio of minimum to maximum transmission is 0.8527.
The \l/2 correction factor is Not present.
;
_exptl_crystal_colour orange
_exptl_crystal_colour_primary orange
_exptl_crystal_density_diffrn 1.734
_exptl_crystal_description block
_exptl_crystal_F_000 5184
_exptl_crystal_size_max 0.4
_exptl_crystal_size_mid 0.3
_exptl_crystal_size_min 0.1
_refine_diff_density_max 1.232
_refine_diff_density_min -0.584
_refine_diff_density_rms 0.081
_refine_ls_extinction_method none
_refine_ls_goodness_of_fit_ref 1.142
_refine_ls_hydrogen_treatment constr
_refine_ls_matrix_type full
_refine_ls_number_parameters 739
_refine_ls_number_reflns 12851
_refine_ls_number_restraints 0
_refine_ls_restrained_S_all 1.142
_refine_ls_R_factor_all 0.0611
_refine_ls_R_factor_gt 0.0489
_refine_ls_shift/su_max 0.001
_refine_ls_shift/su_mean 0.000
_refine_ls_structure_factor_coef Fsqd
_refine_ls_weighting_details 'w=1/[\s^2^(Fo^2^)+(0.0367P)^2^+35.0015P] where P=(Fo^2^+2Fc^2^)/3'
_refine_ls_weighting_scheme calc
_refine_ls_wR_factor_gt 0.1084
_refine_ls_wR_factor_ref 0.1128
_reflns_Friedel_coverage 0.000
_reflns_number_gt 10879
_reflns_number_total 12851
_reflns_threshold_expression 'I > 2\s(I)'
_cod_data_source_file d5cc01555c2.cif
_cod_data_source_block stoianc220302_0ma
_cod_depositor_comments 'Adding full bibliography for 7134451--7134456.cif.'
_cod_original_cell_volume 9949(2)
_cod_database_code 7134451
_shelx_shelxl_version_number 2016/4
_shelx_space_group_comment
;
The symmetry employed for this shelxl refinement is uniquely defined
by the following loop, which should always be used as a source of
symmetry information in preference to the above space-group names.
They are only intended as comments.
;
_olex2_refinement_description
;
1. Fixed Uiso
 At 1.2 times of:
  All C(H) groups
2.a Aromatic/amide H refined with riding coordinates:
 C12(H12), C11(H11), C22(H22), C61(H61), C63(H63), C32(H32), C31(H31),
 C54(H54), C21(H21), C65(H65), C43(H43), C13(H13), C55(H55), C14(H14), C53(H53),
  C64(H64), C34(H34), C62(H62), C20(H20), C33(H33), C41(H41), C24(H24),
 C44(H44), C52(H52), C51(H51), C23(H23), C42(H42), C40(H40)
;
_olex2_submission_special_instructions 'No special instructions were received'

loop_
_space_group_symop_operation_xyz
'x, y, z'
'-x, y, -z+1/2'
'x+1/2, y+1/2, z'
'-x+1/2, y+1/2, -z+1/2'
'-x, -y, -z'
'x, -y, z-1/2'
'-x+1/2, -y+1/2, -z'
'x+1/2, -y+1/2, z-1/2'

loop_
_atom_site_label
_atom_site_type_symbol
_atom_site_fract_x
_atom_site_fract_y
_atom_site_fract_z
_atom_site_U_iso_or_equiv
_atom_site_adp_type
_atom_site_occupancy
_atom_site_site_symmetry_order
_atom_site_calc_flag
_atom_site_refinement_flags_posn
_atom_site_refinement_flags_adp
_atom_site_refinement_flags_occupancy
_atom_site_disorder_assembly
_atom_site_disorder_group
Fe1 Fe 0.31939(2) 0.90466(2) 0.28366(2) 0.01672(8) Uani 1 1 d . . . . .
Fe2 Fe 0.34847(2) 0.68908(2) 0.41339(2) 0.02040(9) Uani 1 1 d . . . . .
S2 S 0.16275(4) 0.82577(4) 0.38424(2) 0.02234(14) Uani 1 1 d . . . . .
S1 S 0.32999(5) 0.96112(4) 0.38212(2) 0.02195(14) Uani 1 1 d . . . . .
P1 P 0.27007(4) 0.85418(4) 0.36339(2) 0.01552(13) Uani 1 1 d . . . . .
F95 F 0.23628(10) 1.38694(9) 0.44792(4) 0.0225(3) Uani 1 1 d . . . . .
F81 F 0.08228(9) 1.25217(9) 0.34862(4) 0.0214(3) Uani 1 1 d . . . . .
F101 F 0.34183(10) 1.15226(9) 0.40041(4) 0.0251(3) Uani 1 1 d . . . . .
F75 F 0.08965(9) 1.39169(9) 0.39919(4) 0.0233(3) Uani 1 1 d . . . . .
F72 F 0.25309(10) 1.54272(9) 0.30389(4) 0.0233(3) Uani 1 1 d . . . . .
F91 F 0.16605(10) 1.12966(9) 0.39232(4) 0.0198(3) Uani 1 1 d . . . . .
F85 F 0.36575(10) 1.22980(10) 0.33436(4) 0.0257(3) Uani 1 1 d . . . . .
F71 F 0.31418(9) 1.40225(9) 0.33339(4) 0.0196(3) Uani 1 1 d . . . . .
F92 F 0.10162(10) 1.08199(9) 0.44836(4) 0.0249(3) Uani 1 1 d . . . . .
F105 F 0.36763(10) 1.44264(9) 0.40508(4) 0.0216(3) Uani 1 1 d . . . . .
F73 F 0.11180(11) 1.60947(9) 0.32161(4) 0.0277(4) Uani 1 1 d . . . . .
F103 F 0.58997(10) 1.27505(11) 0.45336(4) 0.0296(4) Uani 1 1 d . . . . .
F104 F 0.52182(10) 1.42699(10) 0.43833(4) 0.0279(4) Uani 1 1 d . . . . .
F94 F 0.16706(11) 1.33832(10) 0.50350(4) 0.0293(4) Uani 1 1 d . . . . .
F74 F 0.03420(10) 1.53200(10) 0.37101(4) 0.0274(4) Uani 1 1 d . . . . .
F102 F 0.49803(11) 1.13829(10) 0.43324(5) 0.0312(4) Uani 1 1 d . . . . .
F93 F 0.09950(11) 1.18497(11) 0.50475(4) 0.0305(4) Uani 1 1 d . . . . .
F83 F 0.15641(13) 1.13618(11) 0.24581(4) 0.0374(5) Uani 1 1 d . . . . .
F84 F 0.32003(12) 1.16160(11) 0.27180(4) 0.0350(4) Uani 1 1 d . . . . .
F82 F 0.03884(11) 1.17821(10) 0.28615(4) 0.0311(4) Uani 1 1 d . . . . .
C75 C 0.13600(16) 1.42670(15) 0.37656(6) 0.0177(5) Uani 1 1 d . . . . .
C70 C 0.20818(15) 1.38951(14) 0.36920(6) 0.0149(4) Uani 1 1 d . . . . .
C91 C 0.16866(16) 1.18529(14) 0.41896(6) 0.0161(5) Uani 1 1 d . . . . .
C71 C 0.24461(15) 1.43234(15) 0.34373(6) 0.0157(5) Uani 1 1 d . . . . .
C105 C 0.39625(16) 1.36462(15) 0.41073(6) 0.0170(5) Uani 1 1 d . . . . .
C103 C 0.51224(16) 1.28243(18) 0.43591(7) 0.0217(5) Uani 1 1 d . . . . .
C102 C 0.46541(17) 1.21342(16) 0.42596(7) 0.0216(5) Uani 1 1 d . . . . .
C73 C 0.14252(17) 1.53869(15) 0.33694(7) 0.0197(5) Uani 1 1 d . . . . .
C104 C 0.47763(16) 1.35888(16) 0.42828(6) 0.0197(5) Uani 1 1 d . . . . .
C74 C 0.10363(16) 1.49965(16) 0.36165(7) 0.0202(5) Uani 1 1 d . . . . .
C72 C 0.21389(17) 1.50478(15) 0.32784(6) 0.0186(5) Uani 1 1 d . . . . .
C94 C 0.16757(17) 1.28697(16) 0.47571(7) 0.0200(5) Uani 1 1 d . . . . .
C12 C 0.20039(16) 0.94468(18) 0.26555(7) 0.0224(5) Uani 1 1 d . . . . .
H12 H 0.184117 0.987197 0.248778 0.027 Uiso 1 1 calc R U . . .
C93 C 0.13289(17) 1.20970(16) 0.47652(7) 0.0209(5) Uani 1 1 d . . . . .
C101 C 0.38450(17) 1.22261(15) 0.40897(7) 0.0199(5) Uani 1 1 d . . . . .
C90 C 0.20255(15) 1.26256(14) 0.41639(6) 0.0150(4) Uani 1 1 d . . . . .
C82 C 0.11950(18) 1.19164(15) 0.29842(7) 0.0225(5) Uani 1 1 d . . . . .
C100 C 0.34580(16) 1.29797(15) 0.40025(6) 0.0160(5) Uani 1 1 d . . . . .
C95 C 0.20236(16) 1.31067(15) 0.44666(7) 0.0182(5) Uani 1 1 d . . . . .
C92 C 0.13427(16) 1.15821(15) 0.44805(7) 0.0189(5) Uani 1 1 d . . . . .
C30 C 0.33229(16) 0.76584(15) 0.37090(6) 0.0165(5) Uani 1 1 d . . . . .
C11 C 0.22042(15) 0.95529(16) 0.30275(7) 0.0183(5) Uani 1 1 d . . . . .
H11 H 0.220048 1.005688 0.315380 0.022 Uiso 1 1 calc R U . . .
C80 C 0.22626(16) 1.24346(14) 0.34596(6) 0.0165(5) Uani 1 1 d . . . . .
C85 C 0.28353(17) 1.21834(15) 0.32457(7) 0.0200(5) Uani 1 1 d . . . . .
C22 C 0.39669(17) 0.97763(18) 0.25945(7) 0.0235(5) Uani 1 1 d . . . . .
H22 H 0.380801 1.023992 0.244748 0.028 Uiso 1 1 calc R U . . .
C84 C 0.2611(2) 1.18237(16) 0.29144(7) 0.0251(6) Uani 1 1 d . . . . .
C81 C 0.14436(17) 1.22873(15) 0.33105(6) 0.0179(5) Uani 1 1 d . . . . .
C61 C 0.07863(17) 0.96674(17) 0.35963(7) 0.0234(5) Uani 1 1 d . . . . .
H61 H 0.107214 0.992857 0.380294 0.028 Uiso 1 1 calc R U . . .
C60 C 0.08911(16) 0.88317(16) 0.35406(7) 0.0210(5) Uani 1 1 d . . . . .
C63 C -0.01539(19) 0.9728(2) 0.30465(9) 0.0381(8) Uani 1 1 d . . . . .
H63 H -0.050102 1.004077 0.287182 0.046 Uiso 1 1 calc R U . . .
C32 C 0.44160(16) 0.67519(17) 0.38306(7) 0.0211(5) Uani 1 1 d . . . . .
H32 H 0.495535 0.652992 0.390493 0.025 Uiso 1 1 calc R U . . .
C83 C 0.1793(2) 1.16947(16) 0.27827(7) 0.0253(6) Uani 1 1 d . . . . .
C31 C 0.41940(16) 0.75909(16) 0.38501(7) 0.0192(5) Uani 1 1 d . . . . .
H31 H 0.455338 0.802911 0.393978 0.023 Uiso 1 1 calc R U . . .
C54 C 0.4263(2) 0.92809(19) 0.48520(8) 0.0319(7) Uani 1 1 d . . . . .
H54 H 0.478597 0.913684 0.498556 0.038 Uiso 1 1 calc R U . . .
C21 C 0.42170(16) 0.97907(18) 0.29677(7) 0.0236(5) Uani 1 1 d . . . . .
H21 H 0.425465 1.026598 0.311468 0.028 Uiso 1 1 calc R U . . .
C65 C 0.04606(18) 0.8440(2) 0.32442(9) 0.0320(7) Uani 1 1 d . . . . .
H65 H 0.052891 0.786523 0.321097 0.038 Uiso 1 1 calc R U . . .
C43 C 0.3079(2) 0.59843(19) 0.44353(9) 0.0392(8) Uani 1 1 d . . . . .
H43 H 0.292166 0.544238 0.435819 0.047 Uiso 1 1 calc R U . . .
C10 C 0.24151(15) 0.87522(15) 0.31785(6) 0.0165(5) Uani 1 1 d . . . . .
C13 C 0.20860(16) 0.86016(17) 0.25744(7) 0.0228(5) Uani 1 1 d . . . . .
H13 H 0.198641 0.836716 0.234342 0.027 Uiso 1 1 calc R U . . .
C55 C 0.41657(19) 0.93079(18) 0.44825(8) 0.0273(6) Uani 1 1 d . . . . .
H55 H 0.462067 0.918756 0.436222 0.033 Uiso 1 1 calc R U . . .
C14 C 0.23408(16) 0.81635(16) 0.28943(7) 0.0205(5) Uani 1 1 d . . . . .
H14 H 0.244335 0.758835 0.291659 0.025 Uiso 1 1 calc R U . . .
C50 C 0.33935(18) 0.95134(15) 0.42926(6) 0.0203(5) Uani 1 1 d . . . . .
C53 C 0.3597(2) 0.9464(2) 0.50242(8) 0.0338(7) Uani 1 1 d . . . . .
H53 H 0.366555 0.944686 0.527609 0.041 Uiso 1 1 calc R U . . .
C64 C -0.00649(19) 0.8889(2) 0.29993(9) 0.0402(8) Uani 1 1 d . . . . .
H64 H -0.036773 0.862364 0.279742 0.048 Uiso 1 1 calc R U . . .
C34 C 0.30219(16) 0.68455(16) 0.36096(7) 0.0213(5) Uani 1 1 d . . . . .
H34 H 0.246621 0.670364 0.351286 0.026 Uiso 1 1 calc R U . . .
C62 C 0.02600(18) 1.01143(19) 0.33467(8) 0.0298(6) Uani 1 1 d . . . . .
H62 H 0.018226 1.068682 0.338119 0.036 Uiso 1 1 calc R U . . .
C20 C 0.44017(17) 0.89683(19) 0.30836(8) 0.0262(6) Uani 1 1 d . . . . .
H20 H 0.458378 0.879808 0.332138 0.031 Uiso 1 1 calc R U . . .
C33 C 0.37012(17) 0.62946(16) 0.36816(7) 0.0225(5) Uani 1 1 d . . . . .
H33 H 0.368259 0.571831 0.363798 0.027 Uiso 1 1 calc R U . . .
C41 C 0.3856(2) 0.7092(2) 0.46664(8) 0.0389(8) Uani 1 1 d . . . . .
H41 H 0.431126 0.742394 0.476973 0.047 Uiso 1 1 calc R U . . .
C24 C 0.42654(17) 0.84469(19) 0.27805(8) 0.0270(6) Uani 1 1 d . . . . .
H24 H 0.434132 0.786675 0.277954 0.032 Uiso 1 1 calc R U . . .
B1 B 0.24638(17) 1.29815(16) 0.38300(7) 0.0146(5) Uani 1 1 d . . . . .
C44 C 0.2537(2) 0.66815(18) 0.44185(9) 0.0359(8) Uani 1 1 d . . . . .
H44 H 0.195938 0.668916 0.432655 0.043 Uiso 1 1 calc R U . . .
C52 C 0.2836(2) 0.96714(19) 0.48328(8) 0.0330(7) Uani 1 1 d . . . . .
H52 H 0.238196 0.979398 0.495335 0.040 Uiso 1 1 calc R U . . .
C51 C 0.2729(2) 0.97019(17) 0.44636(7) 0.0264(6) Uani 1 1 d . . . . .
H51 H 0.220629 0.985038 0.433109 0.032 Uiso 1 1 calc R U . . .
C23 C 0.39957(17) 0.89484(18) 0.24795(7) 0.0252(6) Uani 1 1 d . . . . .
H23 H 0.385793 0.876084 0.224156 0.030 Uiso 1 1 calc R U . . .
C42 C 0.3888(2) 0.6238(2) 0.45860(9) 0.0403(8) Uani 1 1 d . . . . .
H42 H 0.436857 0.589863 0.462650 0.048 Uiso 1 1 calc R U . . .
C40 C 0.3024(2) 0.73599(19) 0.45650(8) 0.0361(8) Uani 1 1 d . . . . .
H40 H 0.282517 0.790321 0.459078 0.043 Uiso 1 1 calc R U . . .

loop_
_atom_site_aniso_label
_atom_site_aniso_U_11
_atom_site_aniso_U_22
_atom_site_aniso_U_33
_atom_site_aniso_U_23
_atom_site_aniso_U_13
_atom_site_aniso_U_12
Fe1 0.01544(17) 0.01972(18) 0.01541(17) 0.00158(13) 0.00366(13) 0.00208(14)
Fe2 0.0255(2) 0.01436(17) 0.02322(19) 0.00456(14) 0.00984(15) 0.00336(14)
S2 0.0247(3) 0.0177(3) 0.0275(3) 0.0052(2) 0.0132(3) 0.0017(2)
S1 0.0360(4) 0.0141(3) 0.0164(3) -0.0007(2) 0.0059(3) -0.0062(3)
P1 0.0206(3) 0.0115(3) 0.0154(3) 0.0003(2) 0.0056(2) -0.0015(2)
F95 0.0329(9) 0.0151(7) 0.0208(7) -0.0069(6) 0.0079(6) -0.0063(6)
F81 0.0215(8) 0.0235(8) 0.0195(7) -0.0009(6) 0.0041(6) -0.0006(6)
F101 0.0336(9) 0.0106(7) 0.0308(8) 0.0003(6) 0.0040(7) 0.0017(6)
F75 0.0226(8) 0.0219(8) 0.0283(8) 0.0030(6) 0.0132(6) 0.0015(6)
F72 0.0340(9) 0.0188(7) 0.0174(7) 0.0050(6) 0.0054(6) -0.0038(6)
F91 0.0307(8) 0.0122(7) 0.0173(7) -0.0027(5) 0.0063(6) -0.0038(6)
F85 0.0264(8) 0.0272(8) 0.0263(8) -0.0032(6) 0.0126(7) 0.0031(7)
F71 0.0229(7) 0.0176(7) 0.0205(7) 0.0014(6) 0.0101(6) 0.0012(6)
F92 0.0324(9) 0.0168(7) 0.0269(8) 0.0031(6) 0.0093(7) -0.0075(6)
F105 0.0261(8) 0.0117(7) 0.0265(8) -0.0005(6) 0.0026(6) -0.0007(6)
F73 0.0330(9) 0.0162(7) 0.0315(9) 0.0060(6) -0.0021(7) 0.0048(7)
F103 0.0207(8) 0.0452(10) 0.0228(8) 0.0055(7) 0.0032(6) 0.0072(7)
F104 0.0260(8) 0.0288(9) 0.0280(8) -0.0020(7) 0.0015(7) -0.0093(7)
F94 0.0454(10) 0.0267(8) 0.0185(8) -0.0086(6) 0.0131(7) -0.0025(7)
F74 0.0231(8) 0.0248(8) 0.0349(9) -0.0025(7) 0.0063(7) 0.0081(7)
F102 0.0373(10) 0.0247(8) 0.0311(9) 0.0066(7) 0.0040(7) 0.0159(7)
F93 0.0423(10) 0.0328(9) 0.0199(8) 0.0046(7) 0.0162(7) -0.0043(8)
F83 0.0634(13) 0.0296(9) 0.0161(8) -0.0095(7) -0.0032(8) 0.0107(9)
F84 0.0528(12) 0.0329(9) 0.0235(8) -0.0059(7) 0.0192(8) 0.0130(8)
F82 0.0357(9) 0.0270(9) 0.0259(8) -0.0038(7) -0.0101(7) 0.0023(7)
C75 0.0208(12) 0.0149(11) 0.0176(11) -0.0031(9) 0.0039(9) -0.0040(9)
C70 0.0186(11) 0.0116(10) 0.0146(11) -0.0028(8) 0.0027(9) -0.0014(9)
C91 0.0216(12) 0.0125(10) 0.0139(11) -0.0021(8) 0.0019(9) -0.0008(9)
C71 0.0187(12) 0.0136(11) 0.0146(11) -0.0025(9) 0.0024(9) -0.0009(9)
C105 0.0232(12) 0.0128(11) 0.0164(11) 0.0007(9) 0.0071(10) 0.0024(9)
C103 0.0196(12) 0.0331(14) 0.0138(11) 0.0039(10) 0.0070(10) 0.0043(11)
C102 0.0281(14) 0.0205(12) 0.0169(11) 0.0032(9) 0.0062(10) 0.0087(11)
C73 0.0255(13) 0.0121(11) 0.0193(12) -0.0004(9) -0.0040(10) 0.0015(10)
C104 0.0219(13) 0.0231(13) 0.0153(11) -0.0005(9) 0.0064(10) -0.0044(10)
C74 0.0193(12) 0.0178(12) 0.0229(12) -0.0060(10) 0.0011(10) 0.0017(10)
C72 0.0260(13) 0.0142(11) 0.0151(11) -0.0008(9) 0.0016(10) -0.0032(10)
C94 0.0264(13) 0.0189(12) 0.0153(11) -0.0065(9) 0.0053(10) 0.0003(10)
C12 0.0163(12) 0.0320(14) 0.0189(12) 0.0032(10) 0.0023(10) 0.0034(11)
C93 0.0264(13) 0.0229(13) 0.0150(11) 0.0027(9) 0.0083(10) -0.0004(10)
C101 0.0279(14) 0.0140(11) 0.0187(12) -0.0003(9) 0.0065(10) 0.0024(10)
C90 0.0180(11) 0.0131(10) 0.0144(11) -0.0006(8) 0.0041(9) 0.0010(9)
C82 0.0333(15) 0.0135(11) 0.0179(12) 0.0012(9) -0.0052(10) 0.0019(10)
C100 0.0212(12) 0.0146(11) 0.0132(10) 0.0013(8) 0.0060(9) 0.0014(9)
C95 0.0226(12) 0.0139(11) 0.0181(11) -0.0021(9) 0.0031(10) -0.0013(9)
C92 0.0221(13) 0.0135(11) 0.0212(12) 0.0021(9) 0.0039(10) -0.0029(9)
C30 0.0200(12) 0.0135(11) 0.0162(11) 0.0004(9) 0.0034(9) 0.0005(9)
C11 0.0156(11) 0.0199(12) 0.0201(12) 0.0013(9) 0.0053(9) 0.0012(9)
C80 0.0263(13) 0.0106(10) 0.0134(10) 0.0015(8) 0.0056(9) -0.0002(9)
C85 0.0297(14) 0.0125(11) 0.0189(12) 0.0016(9) 0.0070(10) 0.0027(10)
C22 0.0198(13) 0.0296(14) 0.0219(13) 0.0062(11) 0.0057(10) -0.0008(11)
C84 0.0437(17) 0.0156(12) 0.0184(12) -0.0003(10) 0.0123(12) 0.0080(11)
C81 0.0277(13) 0.0118(10) 0.0146(11) 0.0022(9) 0.0047(10) 0.0018(10)
C61 0.0244(13) 0.0206(13) 0.0275(14) -0.0019(10) 0.0114(11) -0.0015(10)
C60 0.0197(12) 0.0202(12) 0.0249(13) 0.0005(10) 0.0094(10) -0.0008(10)
C63 0.0223(15) 0.054(2) 0.0367(17) 0.0069(15) 0.0010(13) 0.0092(14)
C32 0.0186(12) 0.0250(13) 0.0203(12) 0.0013(10) 0.0054(10) 0.0037(10)
C83 0.0473(18) 0.0136(12) 0.0136(11) -0.0031(9) 0.0003(11) 0.0042(11)
C31 0.0205(12) 0.0202(12) 0.0171(11) 0.0007(9) 0.0038(10) -0.0016(10)
C54 0.0368(17) 0.0315(15) 0.0247(14) 0.0016(12) -0.0035(12) -0.0038(13)
C21 0.0166(12) 0.0311(14) 0.0232(13) 0.0006(11) 0.0032(10) -0.0031(11)
C65 0.0218(14) 0.0311(15) 0.0437(17) -0.0113(13) 0.0073(13) -0.0025(12)
C43 0.056(2) 0.0193(14) 0.051(2) 0.0150(13) 0.0367(17) 0.0103(14)
C10 0.0162(11) 0.0178(11) 0.0162(11) 0.0000(9) 0.0045(9) -0.0004(9)
C13 0.0196(13) 0.0295(14) 0.0185(12) -0.0030(10) 0.0007(10) -0.0002(11)
C55 0.0313(15) 0.0240(14) 0.0266(14) -0.0037(11) 0.0046(12) -0.0043(12)
C14 0.0185(12) 0.0208(12) 0.0222(12) -0.0035(10) 0.0032(10) -0.0007(10)
C50 0.0337(14) 0.0125(11) 0.0145(11) -0.0010(9) 0.0030(10) -0.0039(10)
C53 0.050(2) 0.0329(16) 0.0180(13) 0.0001(11) 0.0040(13) -0.0049(14)
C64 0.0212(15) 0.060(2) 0.0369(17) -0.0135(16) -0.0035(13) -0.0018(15)
C34 0.0186(12) 0.0154(12) 0.0293(13) -0.0037(10) 0.0020(10) -0.0005(10)
C62 0.0245(14) 0.0276(14) 0.0396(16) 0.0034(12) 0.0124(12) 0.0064(12)
C20 0.0166(12) 0.0365(16) 0.0253(13) 0.0085(12) 0.0020(10) 0.0011(11)
C33 0.0256(13) 0.0157(12) 0.0267(13) -0.0029(10) 0.0061(11) 0.0025(10)
C41 0.059(2) 0.0427(18) 0.0170(13) 0.0100(13) 0.0126(14) 0.0101(16)
C24 0.0184(13) 0.0294(14) 0.0345(15) 0.0024(12) 0.0079(11) 0.0057(11)
B1 0.0204(13) 0.0091(11) 0.0152(12) -0.0014(9) 0.0058(10) 0.0010(10)
C44 0.0445(18) 0.0232(14) 0.0478(19) 0.0148(13) 0.0319(16) 0.0117(13)
C52 0.0464(19) 0.0329(16) 0.0222(14) -0.0011(12) 0.0127(13) 0.0013(14)
C51 0.0381(16) 0.0201(13) 0.0207(13) -0.0014(10) 0.0041(12) 0.0031(12)
C23 0.0214(13) 0.0343(15) 0.0225(13) 0.0008(11) 0.0110(11) 0.0024(12)
C42 0.052(2) 0.0418(18) 0.0322(16) 0.0217(14) 0.0240(15) 0.0215(16)
C40 0.062(2) 0.0251(15) 0.0278(15) 0.0109(12) 0.0267(15) 0.0136(15)

loop_
_atom_type_symbol
_atom_type_description
_atom_type_scat_dispersion_real
_atom_type_scat_dispersion_imag
_atom_type_scat_source
C C 0.0033 0.0016 'International Tables Vol C Tables 4.2.6.8 and 6.1.1.4'
H H 0.0000 0.0000 'International Tables Vol C Tables 4.2.6.8 and 6.1.1.4'
B B 0.0013 0.0007 'International Tables Vol C Tables 4.2.6.8 and 6.1.1.4'
F F 0.0171 0.0103 'International Tables Vol C Tables 4.2.6.8 and 6.1.1.4'
Fe Fe 0.3463 0.8444 'International Tables Vol C Tables 4.2.6.8 and 6.1.1.4'
P P 0.1023 0.0942 'International Tables Vol C Tables 4.2.6.8 and 6.1.1.4'
S S 0.1246 0.1234 'International Tables Vol C Tables 4.2.6.8 and 6.1.1.4'

loop_
_geom_angle_atom_site_label_1
_geom_angle_atom_site_label_2
_geom_angle_atom_site_label_3
_geom_angle
_geom_angle_site_symmetry_1
_geom_angle_site_symmetry_3
_geom_angle_publ_flag
C11 Fe1 C12 40.42(10) . . ?
C11 Fe1 C22 120.11(11) . . ?
C11 Fe1 C21 109.32(11) . . ?
C11 Fe1 C13 68.49(11) . . ?
C11 Fe1 C20 127.98(11) . . ?
C22 Fe1 C12 106.13(11) . . ?
C22 Fe1 C21 40.43(11) . . ?
C22 Fe1 C13 122.58(11) . . ?
C21 Fe1 C12 125.48(11) . . ?
C10 Fe1 C12 68.75(10) . . ?
C10 Fe1 C11 41.66(10) . . ?
C10 Fe1 C22 157.21(11) . . ?
C10 Fe1 C21 123.38(10) . . ?
C10 Fe1 C13 68.76(10) . . ?
C10 Fe1 C14 41.59(10) . . ?
C10 Fe1 C20 110.10(11) . . ?
C10 Fe1 C24 126.18(11) . . ?
C10 Fe1 C23 161.76(11) . . ?
C13 Fe1 C12 40.37(11) . . ?
C13 Fe1 C21 160.51(11) . . ?
C14 Fe1 C12 68.66(11) . . ?
C14 Fe1 C11 69.83(10) . . ?
C14 Fe1 C22 159.17(11) . . ?
C14 Fe1 C21 158.45(11) . . ?
C14 Fe1 C13 40.61(11) . . ?
C14 Fe1 C20 121.98(11) . . ?
C14 Fe1 C24 106.52(12) . . ?
C14 Fe1 C23 122.53(11) . . ?
C20 Fe1 C12 163.79(12) . . ?
C20 Fe1 C22 68.31(11) . . ?
C20 Fe1 C21 40.63(11) . . ?
C20 Fe1 C13 155.52(12) . . ?
C24 Fe1 C12 153.12(11) . . ?
C24 Fe1 C11 164.99(11) . . ?
C24 Fe1 C22 68.50(12) . . ?
C24 Fe1 C21 68.43(12) . . ?
C24 Fe1 C13 118.80(12) . . ?
C24 Fe1 C20 40.76(12) . . ?
C23 Fe1 C12 117.94(11) . . ?
C23 Fe1 C11 153.48(11) . . ?
C23 Fe1 C22 40.61(12) . . ?
C23 Fe1 C21 68.23(12) . . ?
C23 Fe1 C13 104.64(11) . . ?
C23 Fe1 C20 68.47(11) . . ?
C23 Fe1 C24 40.82(11) . . ?
C30 Fe2 C32 68.49(10) . . ?
C30 Fe2 C31 41.38(10) . . ?
C30 Fe2 C43 151.68(14) . . ?
C30 Fe2 C33 68.71(10) . . ?
C30 Fe2 C41 132.36(12) . . ?
C30 Fe2 C44 120.70(12) . . ?
C30 Fe2 C42 167.81(14) . . ?
C30 Fe2 C40 113.14(11) . . ?
C31 Fe2 C32 40.33(10) . . ?
C31 Fe2 C33 68.48(11) . . ?
C31 Fe2 C41 109.36(13) . . ?
C31 Fe2 C44 154.98(11) . . ?
C31 Fe2 C40 121.55(12) . . ?
C43 Fe2 C32 124.71(12) . . ?
C43 Fe2 C31 163.35(12) . . ?
C43 Fe2 C33 104.23(12) . . ?
C43 Fe2 C41 68.21(15) . . ?
C43 Fe2 C44 40.96(12) . . ?
C43 Fe2 C42 40.51(15) . . ?
C43 Fe2 C40 68.06(13) . . ?
C34 Fe2 C30 41.55(10) . . ?
C34 Fe2 C32 68.52(11) . . ?
C34 Fe2 C31 69.59(10) . . ?
C34 Fe2 C43 115.27(14) . . ?
C34 Fe2 C33 40.57(10) . . ?
C34 Fe2 C41 171.64(12) . . ?
C34 Fe2 C44 108.80(14) . . ?
C34 Fe2 C42 146.68(13) . . ?
C34 Fe2 C40 132.61(13) . . ?
C33 Fe2 C32 40.44(11) . . ?
C33 Fe2 C40 167.61(13) . . ?
C41 Fe2 C32 116.42(13) . . ?
C41 Fe2 C33 147.43(13) . . ?
C41 Fe2 C40 40.34(14) . . ?
C44 Fe2 C32 164.04(12) . . ?
C44 Fe2 C33 127.46(13) . . ?
C44 Fe2 C41 68.41(15) . . ?
C44 Fe2 C40 40.48(14) . . ?
C42 Fe2 C32 104.48(12) . . ?
C42 Fe2 C31 126.97(13) . . ?
C42 Fe2 C33 112.93(12) . . ?
C42 Fe2 C41 40.66(14) . . ?
C42 Fe2 C44 68.65(14) . . ?
C42 Fe2 C40 68.06(13) . . ?
C40 Fe2 C32 151.94(13) . . ?
C60 S2 P1 99.00(9) . . ?
C50 S1 P1 103.59(9) . . ?
S1 P1 S2 115.70(4) . . ?
C30 P1 S2 104.71(9) . . ?
C30 P1 S1 113.72(9) . . ?
C30 P1 C10 112.15(12) . . ?
C10 P1 S2 108.19(9) . . ?
C10 P1 S1 102.48(9) . . ?
F75 C75 C70 121.2(2) . . ?
F75 C75 C74 114.0(2) . . ?
C74 C75 C70 124.7(2) . . ?
C75 C70 C71 112.8(2) . . ?
C75 C70 B1 127.7(2) . . ?
C71 C70 B1 119.0(2) . . ?
F91 C91 C90 121.3(2) . . ?
F91 C91 C92 114.7(2) . . ?
C90 C91 C92 124.0(2) . . ?
F71 C71 C70 119.3(2) . . ?
F71 C71 C72 116.4(2) . . ?
C72 C71 C70 124.4(2) . . ?
F105 C105 C104 114.6(2) . . ?
F105 C105 C100 120.9(2) . . ?
C100 C105 C104 124.5(2) . . ?
F103 C103 C102 120.3(2) . . ?
F103 C103 C104 120.6(3) . . ?
C102 C103 C104 119.1(2) . . ?
F102 C102 C103 120.0(2) . . ?
F102 C102 C101 120.8(2) . . ?
C103 C102 C101 119.2(2) . . ?
F73 C73 C74 120.8(2) . . ?
F73 C73 C72 120.1(2) . . ?
C74 C73 C72 119.1(2) . . ?
F104 C104 C105 120.7(2) . . ?
F104 C104 C103 120.0(2) . . ?
C103 C104 C105 119.3(2) . . ?
F74 C74 C75 120.5(2) . . ?
F74 C74 C73 120.0(2) . . ?
C73 C74 C75 119.5(2) . . ?
F72 C72 C71 120.8(2) . . ?
F72 C72 C73 119.8(2) . . ?
C73 C72 C71 119.5(2) . . ?
F94 C94 C93 119.5(2) . . ?
F94 C94 C95 120.9(2) . . ?
C95 C94 C93 119.6(2) . . ?
Fe1 C12 H12 127.2 . . ?
C11 C12 Fe1 69.17(14) . . ?
C11 C12 H12 125.6 . . ?
C11 C12 C13 108.7(2) . . ?
C13 C12 Fe1 69.61(15) . . ?
C13 C12 H12 125.6 . . ?
F93 C93 C94 120.6(2) . . ?
F93 C93 C92 120.7(2) . . ?
C92 C93 C94 118.6(2) . . ?
F101 C101 C102 116.0(2) . . ?
F101 C101 C100 119.3(2) . . ?
C102 C101 C100 124.7(2) . . ?
C91 C90 C95 113.4(2) . . ?
C91 C90 B1 126.6(2) . . ?
C95 C90 B1 119.8(2) . . ?
F82 C82 C81 121.1(3) . . ?
F82 C82 C83 120.0(2) . . ?
C83 C82 C81 118.8(3) . . ?
C105 C100 C101 113.2(2) . . ?
C105 C100 B1 128.1(2) . . ?
C101 C100 B1 118.4(2) . . ?
F95 C95 C94 116.4(2) . . ?
F95 C95 C90 119.2(2) . . ?
C94 C95 C90 124.4(2) . . ?
F92 C92 C91 120.4(2) . . ?
F92 C92 C93 119.8(2) . . ?
C93 C92 C91 119.8(2) . . ?
P1 C30 Fe2 129.26(14) . . ?
C31 C30 Fe2 69.95(14) . . ?
C31 C30 P1 129.28(19) . . ?
C34 C30 Fe2 69.08(15) . . ?
C34 C30 P1 122.93(19) . . ?
C34 C30 C31 107.7(2) . . ?
Fe1 C11 H11 126.6 . . ?
C12 C11 Fe1 70.41(15) . . ?
C12 C11 H11 126.5 . . ?
C12 C11 C10 107.1(2) . . ?
C10 C11 Fe1 68.13(14) . . ?
C10 C11 H11 126.5 . . ?
C85 C80 B1 126.5(2) . . ?
C81 C80 C85 113.5(2) . . ?
C81 C80 B1 119.4(2) . . ?
F85 C85 C80 121.7(2) . . ?
F85 C85 C84 114.8(2) . . ?
C84 C85 C80 123.5(3) . . ?
Fe1 C22 H22 126.5 . . ?
C21 C22 Fe1 69.98(15) . . ?
C21 C22 H22 126.0 . . ?
C23 C22 Fe1 69.10(15) . . ?
C23 C22 H22 126.0 . . ?
C23 C22 C21 108.0(2) . . ?
F84 C84 C85 120.1(3) . . ?
F84 C84 C83 119.7(2) . . ?
C83 C84 C85 120.2(3) . . ?
F81 C81 C82 115.6(2) . . ?
F81 C81 C80 119.6(2) . . ?
C82 C81 C80 124.8(2) . . ?
C60 C61 H61 120.5 . . ?
C62 C61 H61 120.5 . . ?
C62 C61 C60 119.0(3) . . ?
C61 C60 S2 119.8(2) . . ?
C65 C60 S2 119.2(2) . . ?
C65 C60 C61 121.0(3) . . ?
C64 C63 H63 119.8 . . ?
C62 C63 H63 119.8 . . ?
C62 C63 C64 120.4(3) . . ?
Fe2 C32 H32 126.9 . . ?
C31 C32 Fe2 69.40(15) . . ?
C31 C32 H32 125.5 . . ?
C31 C32 C33 108.9(2) . . ?
C33 C32 Fe2 69.71(15) . . ?
C33 C32 H32 125.5 . . ?
F83 C83 C82 119.9(3) . . ?
F83 C83 C84 120.9(3) . . ?
C84 C83 C82 119.2(2) . . ?
Fe2 C31 H31 126.3 . . ?
C30 C31 Fe2 68.67(14) . . ?
C30 C31 H31 126.3 . . ?
C32 C31 Fe2 70.27(15) . . ?
C32 C31 C30 107.4(2) . . ?
C32 C31 H31 126.3 . . ?
C55 C54 H54 120.0 . . ?
C53 C54 H54 120.0 . . ?
C53 C54 C55 119.9(3) . . ?
Fe1 C21 H21 126.6 . . ?
C22 C21 Fe1 69.59(15) . . ?
C22 C21 H21 126.0 . . ?
C22 C21 C20 108.0(3) . . ?
C20 C21 Fe1 69.38(16) . . ?
C20 C21 H21 126.0 . . ?
C60 C65 H65 120.3 . . ?
C64 C65 C60 119.5(3) . . ?
C64 C65 H65 120.3 . . ?
Fe2 C43 H43 126.1 . . ?
C44 C43 Fe2 69.84(16) . . ?
C44 C43 H43 125.8 . . ?
C42 C43 Fe2 69.85(17) . . ?
C42 C43 H43 125.8 . . ?
C42 C43 C44 108.4(3) . . ?
P1 C10 Fe1 126.12(14) . . ?
C11 C10 Fe1 70.22(14) . . ?
C11 C10 P1 125.39(19) . . ?
C14 C10 Fe1 69.91(14) . . ?
C14 C10 P1 126.42(19) . . ?
C14 C10 C11 108.2(2) . . ?
Fe1 C13 H13 127.1 . . ?
C12 C13 Fe1 70.02(15) . . ?
C12 C13 H13 125.6 . . ?
C14 C13 Fe1 68.93(15) . . ?
C14 C13 C12 108.9(2) . . ?
C14 C13 H13 125.6 . . ?
C54 C55 H55 120.5 . . ?
C50 C55 C54 119.0(3) . . ?
C50 C55 H55 120.5 . . ?
Fe1 C14 H14 126.2 . . ?
C10 C14 Fe1 68.50(14) . . ?
C10 C14 H14 126.4 . . ?
C13 C14 Fe1 70.46(16) . . ?
C13 C14 C10 107.1(2) . . ?
C13 C14 H14 126.4 . . ?
C55 C50 S1 118.3(2) . . ?
C51 C50 S1 120.3(2) . . ?
C51 C50 C55 121.2(2) . . ?
C54 C53 H53 119.8 . . ?
C52 C53 C54 120.5(3) . . ?
C52 C53 H53 119.8 . . ?
C63 C64 H64 120.0 . . ?
C65 C64 C63 120.1(3) . . ?
C65 C64 H64 120.0 . . ?
Fe2 C34 H34 125.2 . . ?
C30 C34 Fe2 69.37(14) . . ?
C30 C34 H34 126.1 . . ?
C33 C34 Fe2 70.88(16) . . ?
C33 C34 C30 107.8(2) . . ?
C33 C34 H34 126.1 . . ?
C61 C62 C63 120.1(3) . . ?
C61 C62 H62 120.0 . . ?
C63 C62 H62 120.0 . . ?
Fe1 C20 H20 126.3 . . ?
C21 C20 Fe1 69.99(15) . . ?
C21 C20 H20 126.0 . . ?
C24 C20 Fe1 69.28(16) . . ?
C24 C20 C21 107.9(2) . . ?
C24 C20 H20 126.0 . . ?
Fe2 C33 H33 127.3 . . ?
C32 C33 Fe2 69.85(15) . . ?
C32 C33 H33 125.9 . . ?
C34 C33 Fe2 68.55(15) . . ?
C34 C33 C32 108.2(2) . . ?
C34 C33 H33 125.9 . . ?
Fe2 C41 H41 126.2 . . ?
C42 C41 Fe2 69.28(19) . . ?
C42 C41 H41 126.1 . . ?
C40 C41 Fe2 69.98(18) . . ?
C40 C41 H41 126.1 . . ?
C40 C41 C42 107.8(3) . . ?
Fe1 C24 H24 126.0 . . ?
C20 C24 Fe1 69.97(16) . . ?
C20 C24 H24 126.1 . . ?
C23 C24 Fe1 69.46(15) . . ?
C23 C24 C20 107.8(3) . . ?
C23 C24 H24 126.1 . . ?
C90 B1 C70 111.72(19) . . ?
C100 B1 C70 115.04(19) . . ?
C100 B1 C90 101.89(19) . . ?
C100 B1 C80 113.0(2) . . ?
C80 B1 C70 101.18(18) . . ?
C80 B1 C90 114.61(19) . . ?
Fe2 C44 H44 125.8 . . ?
C43 C44 Fe2 69.20(17) . . ?
C43 C44 H44 126.5 . . ?
C40 C44 Fe2 70.08(18) . . ?
C40 C44 C43 107.1(3) . . ?
C40 C44 H44 126.5 . . ?
C53 C52 H52 119.9 . . ?
C53 C52 C51 120.3(3) . . ?
C51 C52 H52 119.9 . . ?
C50 C51 C52 119.1(3) . . ?
C50 C51 H51 120.5 . . ?
C52 C51 H51 120.5 . . ?
Fe1 C23 H23 125.7 . . ?
C22 C23 Fe1 70.29(15) . . ?
C22 C23 C24 108.3(3) . . ?
C22 C23 H23 125.8 . . ?
C24 C23 Fe1 69.72(16) . . ?
C24 C23 H23 125.8 . . ?
Fe2 C42 H42 125.9 . . ?
C43 C42 Fe2 69.64(18) . . ?
C43 C42 C41 108.0(3) . . ?
C43 C42 H42 126.0 . . ?
C41 C42 Fe2 70.06(17) . . ?
C41 C42 H42 126.0 . . ?
Fe2 C40 H40 126.8 . . ?
C41 C40 Fe2 69.68(17) . . ?
C41 C40 C44 108.7(3) . . ?
C41 C40 H40 125.6 . . ?
C44 C40 Fe2 69.45(17) . . ?
C44 C40 H40 125.6 . . ?

loop_
_geom_bond_atom_site_label_1
_geom_bond_atom_site_label_2
_geom_bond_distance
_geom_bond_site_symmetry_2
_geom_bond_publ_flag
Fe1 C12 2.057(3) . ?
Fe1 C11 2.041(3) . ?
Fe1 C22 2.049(3) . ?
Fe1 C21 2.054(3) . ?
Fe1 C10 2.012(2) . ?
Fe1 C13 2.051(3) . ?
Fe1 C14 2.031(3) . ?
Fe1 C20 2.046(3) . ?
Fe1 C24 2.037(3) . ?
Fe1 C23 2.034(3) . ?
Fe2 C30 2.029(2) . ?
Fe2 C32 2.057(3) . ?
Fe2 C31 2.046(3) . ?
Fe2 C43 2.039(3) . ?
Fe2 C34 2.025(3) . ?
Fe2 C33 2.055(3) . ?
Fe2 C41 2.052(3) . ?
Fe2 C44 2.048(3) . ?
Fe2 C42 2.042(3) . ?
Fe2 C40 2.056(3) . ?
S2 P1 2.0803(9) . ?
S2 C60 1.788(3) . ?
S1 P1 2.0635(9) . ?
S1 C50 1.787(3) . ?
P1 C30 1.753(3) . ?
P1 C10 1.759(2) . ?
F95 C95 1.353(3) . ?
F81 C81 1.351(3) . ?
F101 C101 1.350(3) . ?
F75 C75 1.356(3) . ?
F72 C72 1.342(3) . ?
F91 C91 1.355(3) . ?
F85 C85 1.344(3) . ?
F71 C71 1.347(3) . ?
F92 C92 1.347(3) . ?
F105 C105 1.355(3) . ?
F73 C73 1.349(3) . ?
F103 C103 1.339(3) . ?
F104 C104 1.342(3) . ?
F94 C94 1.349(3) . ?
F74 C74 1.344(3) . ?
F102 C102 1.342(3) . ?
F93 C93 1.341(3) . ?
F83 C83 1.349(3) . ?
F84 C84 1.348(3) . ?
F82 C82 1.341(3) . ?
C75 C70 1.388(4) . ?
C75 C74 1.382(4) . ?
C70 C71 1.399(3) . ?
C70 B1 1.662(3) . ?
C91 C90 1.380(3) . ?
C91 C92 1.390(3) . ?
C71 C72 1.380(3) . ?
C105 C104 1.390(4) . ?
C105 C100 1.379(3) . ?
C103 C102 1.375(4) . ?
C103 C104 1.375(4) . ?
C102 C101 1.381(4) . ?
C73 C74 1.370(4) . ?
C73 C72 1.378(4) . ?
C94 C93 1.378(4) . ?
C94 C95 1.375(4) . ?
C12 H12 0.9500 . ?
C12 C11 1.415(4) . ?
C12 C13 1.418(4) . ?
C93 C92 1.373(4) . ?
C101 C100 1.392(3) . ?
C90 C95 1.394(3) . ?
C90 B1 1.657(4) . ?
C82 C81 1.384(3) . ?
C82 C83 1.378(4) . ?
C100 B1 1.648(4) . ?
C30 C31 1.439(4) . ?
C30 C34 1.438(3) . ?
C11 H11 0.9500 . ?
C11 C10 1.441(3) . ?
C80 C85 1.392(4) . ?
C80 C81 1.386(4) . ?
C80 B1 1.657(3) . ?
C85 C84 1.388(4) . ?
C22 H22 0.9500 . ?
C22 C21 1.418(4) . ?
C22 C23 1.417(4) . ?
C84 C83 1.363(4) . ?
C61 H61 0.9500 . ?
C61 C60 1.388(4) . ?
C61 C62 1.383(4) . ?
C60 C65 1.388(4) . ?
C63 H63 0.9500 . ?
C63 C64 1.385(5) . ?
C63 C62 1.384(5) . ?
C32 H32 0.9500 . ?
C32 C31 1.414(4) . ?
C32 C33 1.421(4) . ?
C31 H31 0.9500 . ?
C54 H54 0.9500 . ?
C54 C55 1.394(4) . ?
C54 C53 1.384(5) . ?
C21 H21 0.9500 . ?
C21 C20 1.424(4) . ?
C65 H65 0.9500 . ?
C65 C64 1.373(5) . ?
C43 H43 0.9500 . ?
C43 C44 1.430(4) . ?
C43 C42 1.413(5) . ?
C10 C14 1.436(3) . ?
C13 H13 0.9500 . ?
C13 C14 1.417(4) . ?
C55 H55 0.9500 . ?
C55 C50 1.389(4) . ?
C14 H14 0.9500 . ?
C50 C51 1.381(4) . ?
C53 H53 0.9500 . ?
C53 C52 1.377(5) . ?
C64 H64 0.9500 . ?
C34 H34 0.9500 . ?
C34 C33 1.415(4) . ?
C62 H62 0.9500 . ?
C20 H20 0.9500 . ?
C20 C24 1.422(4) . ?
C33 H33 0.9500 . ?
C41 H41 0.9500 . ?
C41 C42 1.423(5) . ?
C41 C40 1.417(5) . ?
C24 H24 0.9500 . ?
C24 C23 1.420(4) . ?
C44 H44 0.9500 . ?
C44 C40 1.420(5) . ?
C52 H52 0.9500 . ?
C52 C51 1.392(4) . ?
C51 H51 0.9500 . ?
C23 H23 0.9500 . ?
C42 H42 0.9500 . ?
C40 H40 0.9500 . ?

loop_
_geom_torsion_atom_site_label_1
_geom_torsion_atom_site_label_2
_geom_torsion_atom_site_label_3
_geom_torsion_atom_site_label_4
_geom_torsion
_geom_torsion_site_symmetry_1
_geom_torsion_site_symmetry_2
_geom_torsion_site_symmetry_3
_geom_torsion_site_symmetry_4
_geom_torsion_publ_flag
Fe1 C12 C11 C10 -58.45(17) . . . . ?
Fe1 C12 C13 C14 58.11(19) . . . . ?
Fe1 C11 C10 P1 120.9(2) . . . . ?
Fe1 C11 C10 C14 -59.84(17) . . . . ?
Fe1 C22 C21 C20 58.91(19) . . . . ?
Fe1 C22 C23 C24 -59.55(19) . . . . ?
Fe1 C21 C20 C24 59.11(19) . . . . ?
Fe1 C10 C14 C13 -60.16(18) . . . . ?
Fe1 C13 C14 C10 58.92(17) . . . . ?
Fe1 C20 C24 C23 59.41(19) . . . . ?
Fe1 C24 C23 C22 59.91(19) . . . . ?
Fe2 C30 C31 C32 59.89(17) . . . . ?
Fe2 C30 C34 C33 -60.76(19) . . . . ?
Fe2 C32 C31 C30 -58.87(17) . . . . ?
Fe2 C32 C33 C34 57.92(19) . . . . ?
Fe2 C43 C44 C40 -60.1(2) . . . . ?
Fe2 C43 C42 C41 59.8(2) . . . . ?
Fe2 C34 C33 C32 -58.72(19) . . . . ?
Fe2 C41 C42 C43 -59.5(2) . . . . ?
Fe2 C41 C40 C44 58.6(2) . . . . ?
Fe2 C44 C40 C41 -58.8(2) . . . . ?
S2 P1 C30 Fe2 -38.00(18) . . . . ?
S2 P1 C30 C31 -133.5(2) . . . . ?
S2 P1 C30 C34 50.9(2) . . . . ?
S2 P1 C10 Fe1 -178.98(12) . . . . ?
S2 P1 C10 C11 90.8(2) . . . . ?
S2 P1 C10 C14 -88.4(2) . . . . ?
S2 C60 C65 C64 -175.8(2) . . . . ?
S1 P1 C30 Fe2 89.23(17) . . . . ?
S1 P1 C30 C31 -6.3(3) . . . . ?
S1 P1 C30 C34 178.08(19) . . . . ?
S1 P1 C10 Fe1 58.33(16) . . . . ?
S1 P1 C10 C11 -31.9(2) . . . . ?
S1 P1 C10 C14 148.9(2) . . . . ?
S1 C50 C51 C52 -175.9(2) . . . . ?
P1 S2 C60 C61 -82.9(2) . . . . ?
P1 S2 C60 C65 94.1(2) . . . . ?
P1 S1 C50 C55 104.0(2) . . . . ?
P1 S1 C50 C51 -81.0(2) . . . . ?
P1 C30 C31 Fe2 124.9(2) . . . . ?
P1 C30 C31 C32 -175.2(2) . . . . ?
P1 C30 C34 Fe2 -124.03(19) . . . . ?
P1 C30 C34 C33 175.21(19) . . . . ?
P1 C10 C14 Fe1 -120.7(2) . . . . ?
P1 C10 C14 C13 179.17(19) . . . . ?
F101 C101 C100 C105 179.6(2) . . . . ?
F101 C101 C100 B1 5.5(3) . . . . ?
F75 C75 C70 C71 176.5(2) . . . . ?
F75 C75 C70 B1 4.7(4) . . . . ?
F75 C75 C74 F74 2.9(3) . . . . ?
F75 C75 C74 C73 -176.6(2) . . . . ?
F91 C91 C90 C95 -178.1(2) . . . . ?
F91 C91 C90 B1 -2.1(4) . . . . ?
F91 C91 C92 F92 -0.1(3) . . . . ?
F91 C91 C92 C93 -179.5(2) . . . . ?
F85 C85 C84 F84 0.2(3) . . . . ?
F85 C85 C84 C83 -178.4(2) . . . . ?
F71 C71 C72 F72 -1.0(3) . . . . ?
F71 C71 C72 C73 179.5(2) . . . . ?
F105 C105 C104 F104 0.1(3) . . . . ?
F105 C105 C104 C103 178.8(2) . . . . ?
F105 C105 C100 C101 -178.4(2) . . . . ?
F105 C105 C100 B1 -4.9(4) . . . . ?
F73 C73 C74 F74 -0.3(4) . . . . ?
F73 C73 C74 C75 179.2(2) . . . . ?
F73 C73 C72 F72 0.5(4) . . . . ?
F73 C73 C72 C71 -180.0(2) . . . . ?
F103 C103 C102 F102 -1.0(4) . . . . ?
F103 C103 C102 C101 178.0(2) . . . . ?
F103 C103 C104 F104 0.0(4) . . . . ?
F103 C103 C104 C105 -178.8(2) . . . . ?
F94 C94 C93 F93 -0.7(4) . . . . ?
F94 C94 C93 C92 -179.8(2) . . . . ?
F94 C94 C95 F95 0.8(4) . . . . ?
F94 C94 C95 C90 -177.4(2) . . . . ?
F102 C102 C101 F101 -0.1(4) . . . . ?
F102 C102 C101 C100 -179.7(2) . . . . ?
F93 C93 C92 F92 0.1(4) . . . . ?
F93 C93 C92 C91 179.6(2) . . . . ?
F84 C84 C83 F83 0.0(4) . . . . ?
F84 C84 C83 C82 -179.4(2) . . . . ?
F82 C82 C81 F81 -2.0(3) . . . . ?
F82 C82 C81 C80 178.8(2) . . . . ?
F82 C82 C83 F83 1.7(4) . . . . ?
F82 C82 C83 C84 -178.9(2) . . . . ?
C75 C70 C71 F71 -178.5(2) . . . . ?
C75 C70 C71 C72 1.2(3) . . . . ?
C75 C70 B1 C90 -15.4(3) . . . . ?
C75 C70 B1 C100 -131.0(3) . . . . ?
C75 C70 B1 C80 106.9(3) . . . . ?
C70 C75 C74 F74 -178.5(2) . . . . ?
C70 C75 C74 C73 2.0(4) . . . . ?
C70 C71 C72 F72 179.2(2) . . . . ?
C70 C71 C72 C73 -0.3(4) . . . . ?
C91 C90 C95 F95 178.0(2) . . . . ?
C91 C90 C95 C94 -3.9(4) . . . . ?
C91 C90 B1 C70 130.0(2) . . . . ?
C91 C90 B1 C100 -106.7(3) . . . . ?
C91 C90 B1 C80 15.7(3) . . . . ?
C71 C70 B1 C90 173.2(2) . . . . ?
C71 C70 B1 C100 57.7(3) . . . . ?
C71 C70 B1 C80 -64.4(3) . . . . ?
C105 C100 B1 C70 13.5(3) . . . . ?
C105 C100 B1 C90 -107.5(3) . . . . ?
C105 C100 B1 C80 129.0(2) . . . . ?
C103 C102 C101 F101 -179.1(2) . . . . ?
C103 C102 C101 C100 1.3(4) . . . . ?
C102 C103 C104 F104 178.8(2) . . . . ?
C102 C103 C104 C105 0.1(4) . . . . ?
C102 C101 C100 C105 -0.8(4) . . . . ?
C102 C101 C100 B1 -175.0(2) . . . . ?
C104 C105 C100 C101 0.0(4) . . . . ?
C104 C105 C100 B1 173.4(2) . . . . ?
C104 C103 C102 F102 -179.9(2) . . . . ?
C104 C103 C102 C101 -0.9(4) . . . . ?
C74 C75 C70 C71 -2.1(4) . . . . ?
C74 C75 C70 B1 -173.8(2) . . . . ?
C74 C73 C72 F72 -179.4(2) . . . . ?
C74 C73 C72 C71 0.1(4) . . . . ?
C72 C73 C74 F74 179.6(2) . . . . ?
C72 C73 C74 C75 -0.8(4) . . . . ?
C94 C93 C92 F92 179.2(2) . . . . ?
C94 C93 C92 C91 -1.3(4) . . . . ?
C12 C11 C10 Fe1 59.90(17) . . . . ?
C12 C11 C10 P1 -179.24(19) . . . . ?
C12 C11 C10 C14 0.1(3) . . . . ?
C12 C13 C14 Fe1 -58.77(19) . . . . ?
C12 C13 C14 C10 0.1(3) . . . . ?
C93 C94 C95 F95 -179.1(2) . . . . ?
C93 C94 C95 C90 2.7(4) . . . . ?
C101 C100 B1 C70 -173.3(2) . . . . ?
C101 C100 B1 C90 65.6(3) . . . . ?
C101 C100 B1 C80 -57.9(3) . . . . ?
C90 C91 C92 F92 179.3(2) . . . . ?
C90 C91 C92 C93 -0.1(4) . . . . ?
C100 C105 C104 F104 -178.3(2) . . . . ?
C100 C105 C104 C103 0.4(4) . . . . ?
C95 C94 C93 F93 179.2(2) . . . . ?
C95 C94 C93 C92 0.1(4) . . . . ?
C95 C90 B1 C70 -54.2(3) . . . . ?
C95 C90 B1 C100 69.1(3) . . . . ?
C95 C90 B1 C80 -168.6(2) . . . . ?
C92 C91 C90 C95 2.5(4) . . . . ?
C92 C91 C90 B1 178.5(2) . . . . ?
C30 P1 C10 Fe1 -64.01(19) . . . . ?
C30 P1 C10 C11 -154.3(2) . . . . ?
C30 P1 C10 C14 26.6(3) . . . . ?
C30 C34 C33 Fe2 59.80(18) . . . . ?
C30 C34 C33 C32 1.1(3) . . . . ?
C11 C12 C13 Fe1 -58.21(18) . . . . ?
C11 C12 C13 C14 -0.1(3) . . . . ?
C11 C10 C14 Fe1 60.03(17) . . . . ?
C11 C10 C14 C13 -0.1(3) . . . . ?
C80 C85 C84 F84 178.2(2) . . . . ?
C80 C85 C84 C83 -0.4(4) . . . . ?
C85 C80 C81 F81 -178.3(2) . . . . ?
C85 C80 C81 C82 1.0(4) . . . . ?
C85 C80 B1 C70 105.6(3) . . . . ?
C85 C80 B1 C90 -134.0(2) . . . . ?
C85 C80 B1 C100 -17.9(3) . . . . ?
C85 C84 C83 F83 178.6(2) . . . . ?
C85 C84 C83 C82 -0.8(4) . . . . ?
C22 C21 C20 Fe1 -59.05(18) . . . . ?
C22 C21 C20 C24 0.1(3) . . . . ?
C81 C82 C83 F83 -177.4(2) . . . . ?
C81 C82 C83 C84 2.0(4) . . . . ?
C81 C80 C85 F85 178.2(2) . . . . ?
C81 C80 C85 C84 0.3(4) . . . . ?
C81 C80 B1 C70 -65.1(3) . . . . ?
C81 C80 B1 C90 55.2(3) . . . . ?
C81 C80 B1 C100 171.4(2) . . . . ?
C61 C60 C65 C64 1.2(4) . . . . ?
C60 C61 C62 C63 0.0(4) . . . . ?
C60 C65 C64 C63 0.9(5) . . . . ?
C83 C82 C81 F81 177.1(2) . . . . ?
C83 C82 C81 C80 -2.1(4) . . . . ?
C31 C30 C34 Fe2 59.54(17) . . . . ?
C31 C30 C34 C33 -1.2(3) . . . . ?
C31 C32 C33 Fe2 -58.45(18) . . . . ?
C31 C32 C33 C34 -0.5(3) . . . . ?
C54 C55 C50 S1 175.9(2) . . . . ?
C54 C55 C50 C51 1.0(4) . . . . ?
C54 C53 C52 C51 -0.3(5) . . . . ?
C21 C22 C23 Fe1 59.41(19) . . . . ?
C21 C22 C23 C24 -0.1(3) . . . . ?
C21 C20 C24 Fe1 -59.55(19) . . . . ?
C21 C20 C24 C23 -0.1(3) . . . . ?
C43 C44 C40 Fe2 59.6(2) . . . . ?
C43 C44 C40 C41 0.8(3) . . . . ?
C10 P1 C30 Fe2 -155.07(15) . . . . ?
C10 P1 C30 C31 109.4(2) . . . . ?
C10 P1 C30 C34 -66.2(2) . . . . ?
C13 C12 C11 Fe1 58.48(19) . . . . ?
C13 C12 C11 C10 0.0(3) . . . . ?
C55 C54 C53 C52 0.2(5) . . . . ?
C55 C50 C51 C52 -1.0(4) . . . . ?
C53 C54 C55 C50 -0.5(4) . . . . ?
C53 C52 C51 C50 0.7(4) . . . . ?
C64 C63 C62 C61 2.0(5) . . . . ?
C34 C30 C31 Fe2 -58.99(18) . . . . ?
C34 C30 C31 C32 0.9(3) . . . . ?
C62 C61 C60 S2 175.3(2) . . . . ?
C62 C61 C60 C65 -1.7(4) . . . . ?
C62 C63 C64 C65 -2.5(5) . . . . ?
C20 C24 C23 Fe1 -59.73(19) . . . . ?
C20 C24 C23 C22 0.2(3) . . . . ?
C33 C32 C31 Fe2 58.64(19) . . . . ?
C33 C32 C31 C30 -0.2(3) . . . . ?
B1 C70 C71 F71 -6.0(3) . . . . ?
B1 C70 C71 C72 173.8(2) . . . . ?
B1 C90 C95 F95 1.7(4) . . . . ?
B1 C90 C95 C94 179.8(2) . . . . ?
B1 C80 C85 F85 7.0(4) . . . . ?
B1 C80 C85 C84 -170.9(2) . . . . ?
B1 C80 C81 F81 -6.4(3) . . . . ?
B1 C80 C81 C82 172.9(2) . . . . ?
C44 C43 C42 Fe2 -59.4(2) . . . . ?
C44 C43 C42 C41 0.4(3) . . . . ?
C23 C22 C21 Fe1 -58.86(19) . . . . ?
C23 C22 C21 C20 0.1(3) . . . . ?
C42 C43 C44 Fe2 59.4(2) . . . . ?
C42 C43 C44 C40 -0.7(3) . . . . ?
C42 C41 C40 Fe2 -59.2(2) . . . . ?
C42 C41 C40 C44 -0.6(3) . . . . ?
C40 C41 C42 Fe2 59.6(2) . . . . ?
C40 C41 C42 C43 0.1(3) . . . . ?
